data_4072909
loop_
_publ_author_name
'Zhang, Li'
'Dang, Li'
'Wen, Ting Bin'
'Sung, Herman H.-Y.'
'Williams, Ian D.'
'Lin, Zhenyang'
'Jia, Guochen'

_publ_section_title
;
 Cyclometalation of 2-Vinylpyridine with MCl2(PPh3)3and MHCl(PPh3)3(M =
 Ru, Os)
;
_journal_issue 11
_journal_name_full Organometallics
_journal_page_first 2849
_journal_paper_doi 10.1021/om0611305
_journal_volume 26
_journal_year 2007
_chemical_formula_sum 'C32 H28 Cl N2 P Ru'
_chemical_formula_weight 608.05
_chemical_name_systematic
; 
 ? 
;
_space_group_IT_number 2
_symmetry_cell_setting triclinic
_symmetry_space_group_name_Hall '-P 1'
_symmetry_space_group_name_H-M 'P -1'
_atom_sites_solution_hydrogens geom
_atom_sites_solution_primary direct
_atom_sites_solution_secondary difmap
_audit_creation_method SHELXL-97
_cell_angle_alpha 99.525(2)
_cell_angle_beta 97.661(2)
_cell_angle_gamma 91.188(2)
_cell_formula_units_Z 4
_cell_length_a 9.3139(11)
_cell_length_b 14.6492(18)
_cell_length_c 19.876(2)
_cell_measurement_temperature 100(2)
_cell_volume 2648.1(5)
_computing_structure_refinement 'SHELXL-97 (Sheldrick, 1997)'
_computing_structure_solution 'SHELXS-97 (Sheldrick, 1990)'
_diffrn_ambient_temperature 100(2)
_diffrn_measured_fraction_theta_full 0.997
_diffrn_measured_fraction_theta_max 0.994
_diffrn_radiation_monochromator graphite
_diffrn_radiation_source 'fine-focus sealed tube'
_diffrn_radiation_type MoK\a
_diffrn_radiation_wavelength 0.71073
_diffrn_reflns_av_R_equivalents 0.0634
_diffrn_reflns_av_sigmaI/netI 0.0924
_diffrn_reflns_limit_h_max 11
_diffrn_reflns_limit_h_min -11
_diffrn_reflns_limit_k_max 18
_diffrn_reflns_limit_k_min -18
_diffrn_reflns_limit_l_max 24
_diffrn_reflns_limit_l_min -24
_diffrn_reflns_number 27552
_diffrn_reflns_theta_full 25.00
_diffrn_reflns_theta_max 26.00
_diffrn_reflns_theta_min 1.61
_exptl_absorpt_coefficient_mu 0.778
_exptl_absorpt_correction_T_max 1.00
_exptl_absorpt_correction_T_min 0.82
_exptl_absorpt_correction_type multi-scan
_exptl_absorpt_process_details SADABS
_exptl_crystal_colour Yellow
_exptl_crystal_density_diffrn 1.525
_exptl_crystal_density_method 'not measured'
_exptl_crystal_description Block
_exptl_crystal_F_000 1240
_exptl_crystal_size_max 0.22
_exptl_crystal_size_mid 0.18
_exptl_crystal_size_min 0.15
_refine_diff_density_max 1.008
_refine_diff_density_min -0.680
_refine_diff_density_rms 0.091
_refine_ls_extinction_method none
_refine_ls_goodness_of_fit_ref 0.953
_refine_ls_hydrogen_treatment constr
_refine_ls_matrix_type full
_refine_ls_number_parameters 667
_refine_ls_number_reflns 10367
_refine_ls_number_restraints 0
_refine_ls_restrained_S_all 0.953
_refine_ls_R_factor_all 0.0626
_refine_ls_R_factor_gt 0.0447
_refine_ls_shift/su_max 0.002
_refine_ls_shift/su_mean 0.000
_refine_ls_structure_factor_coef Fsqd
_refine_ls_weighting_details 'calc w=1/[\s^2^(Fo^2^)+(0.0116P)^2^+0.0000P] where P=(Fo^2^+2Fc^2^)/3'
_refine_ls_weighting_scheme calc
_refine_ls_wR_factor_gt 0.0923
_refine_ls_wR_factor_ref 0.0982
_reflns_number_gt 8197
_reflns_number_total 10367
_reflns_threshold_expression >2sigma(I)
_cod_data_source_file om0611305-file001.cif
_cod_data_source_block 3A
_cod_depositor_comments
;
The following automatic conversions were performed:

'_symmetry_cell_setting' value 'Triclinic' changed to 'triclinic'
according to /home/saulius/struct/CIF-dictionaries/cif_core.dic
dictionary named 'cif_core.dic' version 2.4.1 from 2010-06-29.

Automatic conversion script
Id: cif_fix_values 1715 2011-07-08 13:25:40Z adriana 
;
_cod_original_cell_volume 2648.1(6)
_cod_original_sg_symbol_H-M P-1
_cod_database_code 4072909

loop_
_symmetry_equiv_pos_as_xyz
'x, y, z'
'-x, -y, -z'

loop_
_atom_site_label
_atom_site_type_symbol
_atom_site_fract_x
_atom_site_fract_y
_atom_site_fract_z
_atom_site_U_iso_or_equiv
_atom_site_adp_type
_atom_site_occupancy
_atom_site_symmetry_multiplicity
_atom_site_calc_flag
_atom_site_refinement_flags
Ru1 Ru 1.00239(3) 0.540944(19) 0.313458(15) 0.01814(9) Uani 1 1 d .
Cl1 Cl 0.91160(11) 0.41377(7) 0.37140(5) 0.0353(3) Uani 1 1 d .
P1 P 1.03846(10) 0.46876(6) 0.20606(5) 0.0195(2) Uani 1 1 d .
N1 N 1.2143(3) 0.5194(2) 0.36164(14) 0.0230(7) Uani 1 1 d .
N2 N 0.9372(3) 0.6263(2) 0.39930(15) 0.0228(7) Uani 1 1 d .
C12 C 1.3178(4) 0.5822(3) 0.35376(19) 0.0289(9) Uani 1 1 d .
C13 C 1.4632(4) 0.5718(3) 0.3785(2) 0.0434(12) Uani 1 1 d .
H13A H 1.5347 0.6166 0.3738 0.052 Uiso 1 1 calc R
C14 C 1.5034(5) 0.4979(4) 0.4096(2) 0.0514(14) Uani 1 1 d .
H14A H 1.6026 0.4889 0.4242 0.062 Uiso 1 1 calc R
C15 C 1.3980(5) 0.4375(4) 0.4190(2) 0.0476(13) Uani 1 1 d .
H15A H 1.4226 0.3872 0.4424 0.057 Uiso 1 1 calc R
C16 C 1.2569(5) 0.4495(3) 0.3948(2) 0.0329(10) Uani 1 1 d .
H16A H 1.1850 0.4063 0.4017 0.039 Uiso 1 1 calc R
C17 C 1.2624(4) 0.6551(3) 0.3190(2) 0.0305(10) Uani 1 1 d .
H17A H 1.3231 0.7054 0.3134 0.037 Uiso 1 1 calc R
C18 C 1.1210(4) 0.6486(2) 0.29493(19) 0.0249(9) Uani 1 1 d .
H18A H 1.0778 0.6933 0.2699 0.030 Uiso 1 1 calc R
C22 C 0.8434(4) 0.6755(3) 0.3640(2) 0.0259(9) Uani 1 1 d .
C23 C 0.7765(4) 0.7498(3) 0.3966(2) 0.0362(10) Uani 1 1 d .
H23A H 0.7126 0.7857 0.3714 0.043 Uiso 1 1 calc R
C24 C 0.8059(5) 0.7701(3) 0.4675(2) 0.0389(11) Uani 1 1 d .
H24A H 0.7624 0.8213 0.4916 0.047 Uiso 1 1 calc R
C25 C 0.8964(5) 0.7177(3) 0.5034(2) 0.0358(10) Uani 1 1 d .
H25A H 0.9142 0.7309 0.5523 0.043 Uiso 1 1 calc R
C26 C 0.9619(4) 0.6447(3) 0.46720(19) 0.0281(9) Uani 1 1 d .
H26A H 1.0253 0.6076 0.4916 0.034 Uiso 1 1 calc R
C27 C 0.8308(4) 0.6319(3) 0.2907(2) 0.0295(9) Uani 1 1 d .
H27A H 0.8365 0.6711 0.2544 0.035 Uiso 1 1 calc R
C28 C 0.7744(4) 0.5422(3) 0.2727(2) 0.0290(9) Uani 1 1 d .
H28A H 0.7476 0.5187 0.2229 0.035 Uiso 1 1 calc R
H28B H 0.7042 0.5228 0.3014 0.035 Uiso 1 1 calc R
C111 C 1.2249(4) 0.4432(2) 0.19076(17) 0.0185(8) Uani 1 1 d .
C112 C 1.3001(4) 0.3887(2) 0.23389(19) 0.0267(9) Uani 1 1 d .
H11A H 1.2548 0.3693 0.2695 0.032 Uiso 1 1 calc R
C113 C 1.4384(4) 0.3628(3) 0.2256(2) 0.0320(10) Uani 1 1 d .
H11B H 1.4884 0.3269 0.2562 0.038 Uiso 1 1 calc R
C114 C 1.5048(4) 0.3883(3) 0.1737(2) 0.0339(10) Uani 1 1 d .
H11C H 1.6002 0.3699 0.1678 0.041 Uiso 1 1 calc R
C115 C 1.4319(4) 0.4406(3) 0.1302(2) 0.0361(10) Uani 1 1 d .
H11D H 1.4772 0.4580 0.0939 0.043 Uiso 1 1 calc R
C116 C 1.2932(4) 0.4686(3) 0.1385(2) 0.0296(9) Uani 1 1 d .
H11E H 1.2447 0.5053 0.1082 0.036 Uiso 1 1 calc R
C121 C 0.9561(4) 0.3525(2) 0.16944(19) 0.0227(8) Uani 1 1 d .
C122 C 0.8840(4) 0.3022(3) 0.2080(2) 0.0321(10) Uani 1 1 d .
H12A H 0.8682 0.3292 0.2532 0.039 Uiso 1 1 calc R
C123 C 0.8342(5) 0.2116(3) 0.1810(3) 0.0434(12) Uani 1 1 d .
H12B H 0.7853 0.1766 0.2079 0.052 Uiso 1 1 calc R
C124 C 0.8555(4) 0.1730(3) 0.1160(2) 0.0407(12) Uani 1 1 d .
H12C H 0.8221 0.1110 0.0979 0.049 Uiso 1 1 calc R
C125 C 0.9248(4) 0.2234(3) 0.0768(2) 0.0386(11) Uani 1 1 d .
H12D H 0.9381 0.1967 0.0312 0.046 Uiso 1 1 calc R
C126 C 0.9750(4) 0.3126(3) 0.1035(2) 0.0316(10) Uani 1 1 d .
H12E H 1.0233 0.3473 0.0762 0.038 Uiso 1 1 calc R
C131 C 0.9696(4) 0.5352(2) 0.13914(18) 0.0217(8) Uani 1 1 d .
C132 C 0.8374(4) 0.5099(3) 0.09776(19) 0.0283(9) Uani 1 1 d .
H13B H 0.7875 0.4539 0.1011 0.034 Uiso 1 1 calc R
C133 C 0.7778(4) 0.5646(3) 0.0521(2) 0.0365(10) Uani 1 1 d .
H13C H 0.6884 0.5456 0.0237 0.044 Uiso 1 1 calc R
C134 C 0.8471(5) 0.6463(3) 0.0476(2) 0.0358(10) Uani 1 1 d .
H13D H 0.8046 0.6850 0.0172 0.043 Uiso 1 1 calc R
C135 C 0.9781(5) 0.6719(3) 0.0872(2) 0.0324(10) Uani 1 1 d .
H13E H 1.0272 0.7278 0.0831 0.039 Uiso 1 1 calc R
C136 C 1.0396(4) 0.6182(2) 0.13281(19) 0.0259(9) Uani 1 1 d .
H13F H 1.1301 0.6374 0.1602 0.031 Uiso 1 1 calc R
Ru2 Ru 0.38941(3) 1.028259(19) 0.306684(14) 0.01744(8) Uani 1 1 d .
Cl2 Cl 0.49948(11) 0.89737(6) 0.36168(5) 0.0313(2) Uani 1 1 d .
P2 P 0.29389(10) 0.96387(6) 0.19607(5) 0.0188(2) Uani 1 1 d .
N3 N 0.2035(3) 1.0066(2) 0.35493(14) 0.0219(7) Uani 1 1 d .
N4 N 0.5070(3) 1.11316(19) 0.39401(15) 0.0204(7) Uani 1 1 d .
C32 C 0.1019(4) 1.0725(3) 0.35021(19) 0.0263(9) Uani 1 1 d .
C33 C -0.0275(4) 1.0641(3) 0.3779(2) 0.0384(11) Uani 1 1 d .
H33A H -0.0972 1.1102 0.3751 0.046 Uiso 1 1 calc R
C34 C -0.0542(5) 0.9905(4) 0.4090(2) 0.0475(13) Uani 1 1 d .
H34A H -0.1433 0.9837 0.4264 0.057 Uiso 1 1 calc R
C35 C 0.0502(5) 0.9261(3) 0.4147(2) 0.0438(12) Uani 1 1 d .
H35A H 0.0353 0.8752 0.4373 0.053 Uiso 1 1 calc R
C36 C 0.1757(4) 0.9361(3) 0.38734(19) 0.0317(10) Uani 1 1 d .
H36A H 0.2466 0.8910 0.3915 0.038 Uiso 1 1 calc R
C37 C 0.1431(4) 1.1451(3) 0.31541(19) 0.0265(9) Uani 1 1 d .
H37A H 0.0830 1.1957 0.3102 0.032 Uiso 1 1 calc R
C38 C 0.2695(4) 1.1385(2) 0.29065(18) 0.0232(8) Uani 1 1 d .
H38A H 0.3021 1.1838 0.2664 0.028 Uiso 1 1 calc R
C42 C 0.5800(4) 1.1655(2) 0.3590(2) 0.0234(8) Uani 1 1 d .
C43 C 0.6595(4) 1.2445(3) 0.3917(2) 0.0312(10) Uani 1 1 d .
H43A H 0.7077 1.2823 0.3664 0.037 Uiso 1 1 calc R
C44 C 0.6667(4) 1.2667(3) 0.4622(2) 0.0334(10) Uani 1 1 d .
H44A H 0.7202 1.3210 0.4862 0.040 Uiso 1 1 calc R
C45 C 0.5975(4) 1.2112(3) 0.4980(2) 0.0324(10) Uani 1 1 d .
H45A H 0.6051 1.2257 0.5468 0.039 Uiso 1 1 calc R
C46 C 0.5166(4) 1.1339(3) 0.46238(19) 0.0261(9) Uani 1 1 d .
H46A H 0.4675 1.0954 0.4868 0.031 Uiso 1 1 calc R
C47 C 0.5542(4) 1.1202(3) 0.28611(19) 0.0236(8) Uani 1 1 d .
H47A H 0.5324 1.1583 0.2489 0.028 Uiso 1 1 calc R
C48 C 0.5985(4) 1.0303(3) 0.2701(2) 0.0256(9) Uani 1 1 d .
H48A H 0.6821 1.0124 0.3007 0.031 Uiso 1 1 calc R
H48B H 0.5999 1.0058 0.2207 0.031 Uiso 1 1 calc R
C211 C 0.3332(4) 1.0422(2) 0.13684(18) 0.0211(8) Uani 1 1 d .
C212 C 0.2544(4) 1.1210(2) 0.13227(18) 0.0229(8) Uani 1 1 d .
H21A H 0.1721 1.1304 0.1558 0.027 Uiso 1 1 calc R
C213 C 0.2930(4) 1.1852(3) 0.09469(19) 0.0274(9) Uani 1 1 d .
H21B H 0.2380 1.2388 0.0926 0.033 Uiso 1 1 calc R
C214 C 0.4114(4) 1.1728(3) 0.05979(19) 0.0271(9) Uani 1 1 d .
H21C H 0.4386 1.2179 0.0341 0.033 Uiso 1 1 calc R
C215 C 0.4896(4) 1.0951(3) 0.06240(19) 0.0296(9) Uani 1 1 d .
H21D H 0.5703 1.0857 0.0379 0.035 Uiso 1 1 calc R
C216 C 0.4512(4) 1.0300(3) 0.10075(18) 0.0238(8) Uani 1 1 d .
H21E H 0.5062 0.9764 0.1024 0.029 Uiso 1 1 calc R
C221 C 0.3591(4) 0.8537(2) 0.15490(19) 0.0210(8) Uani 1 1 d .
C222 C 0.3183(4) 0.8209(3) 0.0855(2) 0.0294(9) Uani 1 1 d .
H22A H 0.2608 0.8579 0.0584 0.035 Uiso 1 1 calc R
C223 C 0.3590(4) 0.7355(3) 0.0544(2) 0.0331(10) Uani 1 1 d .
H22B H 0.3290 0.7139 0.0067 0.040 Uiso 1 1 calc R
C224 C 0.4428(4) 0.6827(3) 0.0931(2) 0.0363(11) Uani 1 1 d .
H22C H 0.4717 0.6241 0.0722 0.044 Uiso 1 1 calc R
C225 C 0.4858(5) 0.7138(3) 0.1625(2) 0.0432(12) Uani 1 1 d .
H22D H 0.5441 0.6767 0.1891 0.052 Uiso 1 1 calc R
C226 C 0.4440(4) 0.7991(3) 0.1932(2) 0.0335(10) Uani 1 1 d .
H22E H 0.4739 0.8203 0.2409 0.040 Uiso 1 1 calc R
C231 C 0.0971(4) 0.9374(2) 0.17210(19) 0.0215(8) Uani 1 1 d .
C232 C 0.0217(4) 0.9495(2) 0.1093(2) 0.0285(9) Uani 1 1 d .
H23B H 0.0698 0.9779 0.0783 0.034 Uiso 1 1 calc R
C233 C -0.1229(4) 0.9205(3) 0.0912(2) 0.0357(10) Uani 1 1 d .
H23C H -0.1729 0.9282 0.0478 0.043 Uiso 1 1 calc R
C234 C -0.1939(4) 0.8807(3) 0.1358(2) 0.0364(11) Uani 1 1 d .
H23D H -0.2934 0.8615 0.1234 0.044 Uiso 1 1 calc R
C235 C -0.1222(4) 0.8685(3) 0.1981(2) 0.0356(10) Uani 1 1 d .
H23E H -0.1722 0.8412 0.2289 0.043 Uiso 1 1 calc R
C236 C 0.0237(4) 0.8958(3) 0.2165(2) 0.0288(9) Uani 1 1 d .
H23F H 0.0733 0.8861 0.2595 0.035 Uiso 1 1 calc R

loop_
_atom_site_aniso_label
_atom_site_aniso_U_11
_atom_site_aniso_U_22
_atom_site_aniso_U_33
_atom_site_aniso_U_23
_atom_site_aniso_U_13
_atom_site_aniso_U_12
Ru1 0.01592(16) 0.01903(16) 0.02061(16) 0.00600(12) 0.00380(12) -0.00218(12)
Cl1 0.0388(6) 0.0346(6) 0.0353(6) 0.0164(5) 0.0051(5) -0.0148(5)
P1 0.0191(5) 0.0181(5) 0.0221(5) 0.0056(4) 0.0041(4) -0.0021(4)
N1 0.0212(17) 0.0297(18) 0.0181(16) 0.0014(14) 0.0069(13) -0.0008(14)
N2 0.0178(17) 0.0253(17) 0.0268(18) 0.0042(14) 0.0094(14) -0.0014(13)
C12 0.024(2) 0.035(2) 0.025(2) -0.0051(18) 0.0089(17) -0.0045(18)
C13 0.021(2) 0.062(3) 0.040(3) -0.014(2) 0.009(2) -0.009(2)
C14 0.024(3) 0.088(4) 0.038(3) 0.000(3) 0.000(2) 0.016(3)
C15 0.040(3) 0.069(3) 0.036(3) 0.014(2) 0.001(2) 0.026(3)
C16 0.034(2) 0.040(3) 0.027(2) 0.0095(19) 0.0059(18) 0.007(2)
C17 0.029(2) 0.026(2) 0.035(2) -0.0026(18) 0.0128(19) -0.0130(18)
C18 0.032(2) 0.0178(19) 0.026(2) 0.0042(16) 0.0104(18) 0.0006(16)
C22 0.018(2) 0.023(2) 0.038(2) 0.0061(17) 0.0052(17) -0.0027(16)
C23 0.020(2) 0.029(2) 0.060(3) 0.009(2) 0.008(2) 0.0014(18)
C24 0.034(3) 0.030(2) 0.055(3) -0.002(2) 0.027(2) -0.003(2)
C25 0.038(3) 0.035(2) 0.036(2) 0.000(2) 0.020(2) -0.011(2)
C26 0.030(2) 0.026(2) 0.029(2) 0.0052(17) 0.0075(18) -0.0076(17)
C27 0.021(2) 0.035(2) 0.032(2) 0.0095(18) -0.0001(17) 0.0054(18)
C28 0.017(2) 0.041(2) 0.029(2) 0.0057(18) 0.0064(17) 0.0005(17)
C111 0.0166(19) 0.0186(18) 0.0179(18) -0.0011(15) -0.0008(15) -0.0001(14)
C112 0.034(2) 0.021(2) 0.026(2) 0.0072(16) 0.0042(18) 0.0032(17)
C113 0.030(2) 0.021(2) 0.040(3) 0.0036(18) -0.0069(19) 0.0035(17)
C114 0.020(2) 0.025(2) 0.055(3) 0.005(2) 0.002(2) -0.0019(17)
C115 0.026(2) 0.041(3) 0.048(3) 0.018(2) 0.013(2) 0.0052(19)
C116 0.021(2) 0.035(2) 0.037(2) 0.0170(19) 0.0069(18) 0.0008(17)
C121 0.020(2) 0.0181(19) 0.028(2) 0.0028(16) -0.0021(16) -0.0006(15)
C122 0.025(2) 0.028(2) 0.043(3) 0.0063(19) 0.0034(19) -0.0037(17)
C123 0.031(3) 0.029(2) 0.071(4) 0.015(2) 0.005(2) -0.005(2)
C124 0.025(2) 0.020(2) 0.069(3) -0.006(2) -0.007(2) -0.0013(18)
C125 0.029(2) 0.033(2) 0.047(3) -0.007(2) -0.003(2) 0.0019(19)
C126 0.030(2) 0.027(2) 0.036(2) 0.0014(18) 0.0009(19) -0.0012(18)
C131 0.023(2) 0.025(2) 0.0189(19) 0.0068(16) 0.0066(16) 0.0073(16)
C132 0.027(2) 0.034(2) 0.026(2) 0.0083(18) 0.0060(17) 0.0027(18)
C133 0.026(2) 0.055(3) 0.032(2) 0.017(2) 0.0018(19) 0.011(2)
C134 0.041(3) 0.043(3) 0.032(2) 0.022(2) 0.015(2) 0.019(2)
C135 0.040(3) 0.029(2) 0.036(2) 0.0181(19) 0.019(2) 0.0100(19)
C136 0.030(2) 0.024(2) 0.026(2) 0.0059(16) 0.0098(17) 0.0008(17)
Ru2 0.01488(16) 0.01754(16) 0.02144(17) 0.00667(12) 0.00407(12) -0.00028(11)
Cl2 0.0338(6) 0.0278(5) 0.0354(6) 0.0148(4) 0.0033(4) 0.0061(4)
P2 0.0179(5) 0.0170(5) 0.0228(5) 0.0051(4) 0.0049(4) 0.0005(4)
N3 0.0212(17) 0.0251(17) 0.0197(16) 0.0034(13) 0.0048(13) -0.0031(13)
N4 0.0161(16) 0.0202(16) 0.0258(17) 0.0067(13) 0.0030(13) 0.0007(12)
C32 0.021(2) 0.031(2) 0.024(2) -0.0024(17) 0.0026(16) 0.0017(17)
C33 0.017(2) 0.057(3) 0.038(3) -0.006(2) 0.0065(18) 0.004(2)
C34 0.026(3) 0.075(4) 0.042(3) 0.006(3) 0.015(2) -0.021(2)
C35 0.034(3) 0.062(3) 0.040(3) 0.021(2) 0.008(2) -0.018(2)
C36 0.029(2) 0.038(2) 0.029(2) 0.0112(19) 0.0023(18) -0.0101(19)
C37 0.027(2) 0.020(2) 0.030(2) -0.0009(16) -0.0006(17) 0.0077(16)
C38 0.025(2) 0.021(2) 0.023(2) 0.0076(16) -0.0027(16) 0.0012(16)
C42 0.0141(19) 0.022(2) 0.035(2) 0.0094(17) 0.0022(16) 0.0019(15)
C43 0.022(2) 0.029(2) 0.045(3) 0.0111(19) 0.0070(19) -0.0033(17)
C44 0.027(2) 0.023(2) 0.045(3) 0.0008(19) -0.0062(19) -0.0026(17)
C45 0.031(2) 0.033(2) 0.030(2) 0.0034(19) -0.0026(18) 0.0065(19)
C46 0.026(2) 0.026(2) 0.029(2) 0.0102(17) 0.0035(17) 0.0034(17)
C47 0.019(2) 0.028(2) 0.027(2) 0.0096(17) 0.0078(16) -0.0049(16)
C48 0.0135(19) 0.033(2) 0.030(2) 0.0018(17) 0.0058(16) -0.0029(16)
C211 0.0180(19) 0.0215(19) 0.023(2) 0.0013(15) 0.0021(15) -0.0032(15)
C212 0.021(2) 0.025(2) 0.023(2) 0.0039(16) 0.0019(16) -0.0002(16)
C213 0.028(2) 0.027(2) 0.027(2) 0.0083(17) -0.0004(17) -0.0018(17)
C214 0.031(2) 0.027(2) 0.025(2) 0.0122(17) 0.0037(17) -0.0067(18)
C215 0.028(2) 0.037(2) 0.023(2) 0.0008(18) 0.0092(17) -0.0104(18)
C216 0.023(2) 0.022(2) 0.026(2) 0.0034(16) 0.0016(16) -0.0009(16)
C221 0.0161(19) 0.0188(19) 0.030(2) 0.0066(16) 0.0078(16) -0.0034(15)
C222 0.028(2) 0.027(2) 0.034(2) 0.0080(18) 0.0060(18) 0.0026(17)
C223 0.038(3) 0.024(2) 0.037(2) -0.0020(18) 0.014(2) -0.0039(19)
C224 0.035(3) 0.021(2) 0.056(3) 0.001(2) 0.023(2) 0.0063(18)
C225 0.039(3) 0.032(2) 0.061(3) 0.013(2) 0.006(2) 0.013(2)
C226 0.036(3) 0.028(2) 0.036(2) 0.0071(19) 0.006(2) 0.0062(19)
C231 0.0186(19) 0.0140(18) 0.032(2) -0.0003(15) 0.0071(16) 0.0026(15)
C232 0.025(2) 0.024(2) 0.037(2) 0.0067(18) 0.0016(18) 0.0006(17)
C233 0.028(2) 0.024(2) 0.049(3) 0.0038(19) -0.012(2) -0.0029(18)
C234 0.015(2) 0.024(2) 0.065(3) -0.005(2) 0.003(2) -0.0005(17)
C235 0.029(2) 0.028(2) 0.050(3) 0.000(2) 0.017(2) -0.0062(18)
C236 0.028(2) 0.027(2) 0.031(2) 0.0019(17) 0.0077(18) -0.0032(17)

loop_
_atom_type_symbol
_atom_type_description
_atom_type_scat_dispersion_real
_atom_type_scat_dispersion_imag
_atom_type_scat_source
C C 0.0033 0.0016 'International Tables Vol C Tables 4.2.6.8 and 6.1.1.4'
H H 0.0000 0.0000 'International Tables Vol C Tables 4.2.6.8 and 6.1.1.4'
N N 0.0061 0.0033 'International Tables Vol C Tables 4.2.6.8 and 6.1.1.4'
P P 0.1023 0.0942 'International Tables Vol C Tables 4.2.6.8 and 6.1.1.4'
Cl Cl 0.1484 0.1585 'International Tables Vol C Tables 4.2.6.8 and 6.1.1.4'
Ru Ru -1.2594 0.8363 'International Tables Vol C Tables 4.2.6.8 and 6.1.1.4'

loop_
_geom_angle_atom_site_label_1
_geom_angle_atom_site_label_2
_geom_angle_atom_site_label_3
_geom_angle
C18 Ru1 N2 89.82(13)
C18 Ru1 N1 77.11(14)
N2 Ru1 N1 96.32(11)
C18 Ru1 C27 80.57(15)
N2 Ru1 C27 64.33(13)
N1 Ru1 C27 150.46(13)
C18 Ru1 C28 113.14(15)
N2 Ru1 C28 82.91(13)
N1 Ru1 C28 169.68(13)
C27 Ru1 C28 37.13(14)
C18 Ru1 P1 85.95(10)
N2 Ru1 P1 166.70(9)
N1 Ru1 P1 95.02(8)
C27 Ru1 P1 102.49(11)
C28 Ru1 P1 87.17(11)
C18 Ru1 Cl1 161.64(11)
N2 Ru1 Cl1 82.24(8)
N1 Ru1 Cl1 87.30(8)
C27 Ru1 Cl1 110.29(11)
C28 Ru1 Cl1 82.40(11)
P1 Ru1 Cl1 105.26(4)
C131 P1 C111 104.87(16)
C131 P1 C121 101.28(17)
C111 P1 C121 96.97(16)
C131 P1 Ru1 111.85(12)
C111 P1 Ru1 118.23(11)
C121 P1 Ru1 121.01(13)
C16 N1 C12 117.8(3)
C16 N1 Ru1 127.8(3)
C12 N1 Ru1 114.3(3)
C26 N2 C22 120.6(3)
C26 N2 Ru1 142.3(3)
C22 N2 Ru1 97.1(2)
N1 C12 C13 120.0(4)
N1 C12 C17 113.9(3)
C13 C12 C17 126.1(4)
C14 C13 C12 120.7(4)
C15 C14 C13 118.5(4)
C14 C15 C16 119.6(5)
N1 C16 C15 123.3(4)
C18 C17 C12 116.6(3)
C17 C18 Ru1 117.8(3)
N2 C22 C23 121.6(4)
N2 C22 C27 106.8(3)
C23 C22 C27 131.6(4)
C22 C23 C24 117.3(4)
C25 C24 C23 121.0(4)
C24 C25 C26 118.7(4)
N2 C26 C25 120.7(4)
C28 C27 C22 117.8(4)
C28 C27 Ru1 72.2(2)
C22 C27 Ru1 91.2(2)
C27 C28 Ru1 70.7(2)
C116 C111 C112 117.8(3)
C116 C111 P1 126.0(3)
C112 C111 P1 116.1(3)
C113 C112 C111 121.1(4)
C114 C113 C112 120.5(4)
C113 C114 C115 119.2(4)
C114 C115 C116 121.0(4)
C111 C116 C115 120.3(4)
C122 C121 C126 119.0(3)
C122 C121 P1 121.3(3)
C126 C121 P1 119.6(3)
C121 C122 C123 119.9(4)
C124 C123 C122 120.2(4)
C123 C124 C125 120.2(4)
C124 C125 C126 119.8(4)
C125 C126 C121 120.9(4)
C132 C131 C136 117.7(3)
C132 C131 P1 120.7(3)
C136 C131 P1 121.2(3)
C133 C132 C131 121.1(4)
C134 C133 C132 120.2(4)
C135 C134 C133 119.6(4)
C134 C135 C136 121.1(4)
C135 C136 C131 120.3(4)
C38 Ru2 N4 88.25(13)
C38 Ru2 N3 77.10(13)
N4 Ru2 N3 95.35(11)
C38 Ru2 C47 80.01(15)
N4 Ru2 C47 64.17(13)
N3 Ru2 C47 149.67(13)
C38 Ru2 C48 114.03(15)
N4 Ru2 C48 81.81(13)
N3 Ru2 C48 168.29(13)
C47 Ru2 C48 37.51(13)
C38 Ru2 P2 85.67(10)
N4 Ru2 P2 163.85(8)
N3 Ru2 P2 97.84(8)
C47 Ru2 P2 99.99(10)
C48 Ru2 P2 87.03(10)
C38 Ru2 Cl2 161.28(11)
N4 Ru2 Cl2 83.77(8)
N3 Ru2 Cl2 86.80(8)
C47 Ru2 Cl2 111.22(10)
C48 Ru2 Cl2 81.61(10)
P2 Ru2 Cl2 106.18(3)
C221 P2 C211 101.78(16)
C221 P2 C231 98.40(16)
C211 P2 C231 102.90(16)
C221 P2 Ru2 120.29(12)
C211 P2 Ru2 109.51(11)
C231 P2 Ru2 121.11(12)
C36 N3 C32 118.1(3)
C36 N3 Ru2 127.3(3)
C32 N3 Ru2 114.5(2)
C46 N4 C42 120.4(3)
C46 N4 Ru2 142.5(3)
C42 N4 Ru2 96.5(2)
N3 C32 C33 119.9(4)
N3 C32 C37 113.5(3)
C33 C32 C37 126.6(4)
C34 C33 C32 120.6(4)
C33 C34 C35 118.7(4)
C36 C35 C34 119.4(4)
N3 C36 C35 123.2(4)
C38 C37 C32 117.2(3)
C37 C38 Ru2 117.6(3)
N4 C42 C43 121.6(4)
N4 C42 C47 106.5(3)
C43 C42 C47 131.9(3)
C42 C43 C44 117.7(4)
C45 C44 C43 120.6(4)
C44 C45 C46 119.2(4)
N4 C46 C45 120.4(4)
C48 C47 C42 117.8(3)
C48 C47 Ru2 72.2(2)
C42 C47 Ru2 91.5(2)
C47 C48 Ru2 70.3(2)
C216 C211 C212 117.7(3)
C216 C211 P2 121.3(3)
C212 C211 P2 120.7(3)
C213 C212 C211 121.2(3)
C212 C213 C214 120.4(4)
C215 C214 C213 119.6(3)
C214 C215 C216 120.1(4)
C215 C216 C211 120.9(4)
C222 C221 C226 118.1(3)
C222 C221 P2 120.9(3)
C226 C221 P2 120.9(3)
C221 C222 C223 121.8(4)
C224 C223 C222 119.1(4)
C223 C224 C225 120.5(4)
C224 C225 C226 120.0(4)
C221 C226 C225 120.5(4)
C232 C231 C236 118.4(3)
C232 C231 P2 123.0(3)
C236 C231 P2 118.3(3)
C233 C232 C231 120.7(4)
C234 C233 C232 120.2(4)
C235 C234 C233 120.2(4)
C234 C235 C236 120.3(4)
C235 C236 C231 120.2(4)

loop_
_geom_bond_atom_site_label_1
_geom_bond_atom_site_label_2
_geom_bond_distance
Ru1 C18 2.018(4)
Ru1 N2 2.108(3)
Ru1 N1 2.129(3)
Ru1 C27 2.151(4)
Ru1 C28 2.171(4)
Ru1 P1 2.2905(10)
Ru1 Cl1 2.5331(10)
P1 C131 1.832(4)
P1 C111 1.838(4)
P1 C121 1.845(4)
N1 C16 1.346(5)
N1 C12 1.362(5)
N2 C26 1.319(5)
N2 C22 1.344(5)
C12 C13 1.398(5)
C12 C17 1.433(5)
C13 C14 1.368(7)
C14 C15 1.360(7)
C15 C16 1.364(6)
C17 C18 1.335(5)
C22 C23 1.377(5)
C22 C27 1.480(5)
C23 C24 1.378(6)
C24 C25 1.362(6)
C25 C26 1.387(5)
C27 C28 1.376(5)
C111 C116 1.384(5)
C111 C112 1.397(5)
C112 C113 1.373(5)
C113 C114 1.370(6)
C114 C115 1.370(5)
C115 C116 1.386(5)
C121 C122 1.374(5)
C121 C126 1.379(5)
C122 C123 1.391(5)
C123 C124 1.363(6)
C124 C125 1.369(6)
C125 C126 1.374(5)
C131 C132 1.393(5)
C131 C136 1.399(5)
C132 C133 1.378(5)
C133 C134 1.370(6)
C134 C135 1.370(6)
C135 C136 1.373(5)
Ru2 C38 2.027(4)
Ru2 N4 2.117(3)
Ru2 N3 2.130(3)
Ru2 C47 2.145(3)
Ru2 C48 2.169(3)
Ru2 P2 2.2961(10)
Ru2 Cl2 2.5296(10)
P2 C221 1.838(4)
P2 C211 1.838(4)
P2 C231 1.848(4)
N3 C36 1.343(4)
N3 C32 1.371(5)
N4 C46 1.333(5)
N4 C42 1.347(4)
C32 C33 1.401(5)
C32 C37 1.433(5)
C33 C34 1.363(6)
C34 C35 1.374(6)
C35 C36 1.368(5)
C37 C38 1.334(5)
C42 C43 1.377(5)
C42 C47 1.477(5)
C43 C44 1.377(5)
C44 C45 1.369(6)
C45 C46 1.381(5)
C47 C48 1.387(5)
C211 C216 1.389(5)
C211 C212 1.391(5)
C212 C213 1.364(5)
C213 C214 1.379(5)
C214 C215 1.368(5)
C215 C216 1.384(5)
C221 C222 1.383(5)
C221 C226 1.383(5)
C222 C223 1.385(5)
C223 C224 1.364(6)
C224 C225 1.380(6)
C225 C226 1.385(6)
C231 C232 1.389(5)
C231 C236 1.392(5)
C232 C233 1.385(5)
C233 C234 1.369(6)
C234 C235 1.367(6)
C235 C236 1.392(5)
